data_4035353
loop_
_publ_author_name
'Mandal, Sumana'
'Dwari, Soumita'
'Jana, Chandan K.'

_publ_section_title
;
 Metal Free C-H Functionalization Enabled Diastereoselective
 Multicomponent Reaction of N-Heterocycles to Fused Heteropolycycles.
;
_journal_issue 16
_journal_name_full 'The Journal of organic chemistry'
_journal_page_first 8874
_journal_page_last 8887
_journal_paper_doi 10.1021/acs.joc.8b01105
_journal_volume 83
_journal_year 2018
_chemical_formula_sum 'C27 H27 N O3'
_chemical_formula_weight 413.49
_space_group_crystal_system monoclinic
_space_group_IT_number 14
_space_group_name_Hall '-P 2yn'
_space_group_name_H-M_alt 'P 1 21/n 1'
_atom_sites_solution_hydrogens mixed
_audit_creation_method SHELXL-2014/7
_cell_angle_alpha 90
_cell_angle_beta 92.541(16)
_cell_angle_gamma 90
_cell_formula_units_Z 4
_cell_length_a 8.1355(14)
_cell_length_b 27.205(5)
_cell_length_c 9.9493(15)
_cell_measurement_reflns_used 930
_cell_measurement_temperature 293(2)
_cell_measurement_theta_max 24.500
_cell_measurement_theta_min 2.920
_cell_volume 2199.9(6)
_computing_cell_refinement 'Bruker SMART'
_computing_data_collection 'Bruker SMART'
_computing_data_reduction 'Bruker SAINT'
_computing_molecular_graphics 'Bruker SHELXTL'
_computing_publication_material 'Bruker SHELXTL'
_computing_structure_refinement 'SHELXL-2014/7 (Sheldrick, 2014)'
_computing_structure_solution 'SHELXL-2014/7 (Sheldrick, 2014)'
_diffrn_ambient_temperature 293(2)
_diffrn_measured_fraction_theta_full 0.997
_diffrn_measured_fraction_theta_max 0.997
_diffrn_measurement_device_type 'CCD area detector'
_diffrn_measurement_method 'phi and omega scans'
_diffrn_radiation_type MoK\a
_diffrn_radiation_wavelength 0.71073
_diffrn_reflns_av_R_equivalents 0.4026
_diffrn_reflns_av_unetI/netI 0.5572
_diffrn_reflns_Laue_measured_fraction_full 0.997
_diffrn_reflns_Laue_measured_fraction_max 0.997
_diffrn_reflns_limit_h_max 9
_diffrn_reflns_limit_h_min -9
_diffrn_reflns_limit_k_max 31
_diffrn_reflns_limit_k_min -29
_diffrn_reflns_limit_l_max 11
_diffrn_reflns_limit_l_min -11
_diffrn_reflns_number 8204
_diffrn_reflns_point_group_measured_fraction_full 0.997
_diffrn_reflns_point_group_measured_fraction_max 0.997
_diffrn_reflns_theta_full 24.500
_diffrn_reflns_theta_max 24.500
_diffrn_reflns_theta_min 2.920
_exptl_absorpt_coefficient_mu 0.081
_exptl_crystal_colour 'pale yellow'
_exptl_crystal_density_diffrn 1.249
_exptl_crystal_description needle
_exptl_crystal_F_000 880
_exptl_crystal_size_max 0.18
_exptl_crystal_size_mid 0.12
_exptl_crystal_size_min 0.08
_refine_diff_density_max 0.419
_refine_diff_density_min -0.390
_refine_diff_density_rms 0.106
_refine_ls_extinction_method none
_refine_ls_goodness_of_fit_ref 0.895
_refine_ls_hydrogen_treatment mixed
_refine_ls_matrix_type full
_refine_ls_number_parameters 287
_refine_ls_number_reflns 3664
_refine_ls_number_restraints 3
_refine_ls_restrained_S_all 0.895
_refine_ls_R_factor_all 0.3509
_refine_ls_R_factor_gt 0.1126
_refine_ls_shift/su_max 0.000
_refine_ls_shift/su_mean 0.000
_refine_ls_structure_factor_coef Fsqd
_refine_ls_weighting_details 'w=1/[\s^2^(Fo^2^)] where P=(Fo^2^+2Fc^2^)/3'
_refine_ls_weighting_scheme calc
_refine_ls_wR_factor_gt 0.2133
_refine_ls_wR_factor_ref 0.3406
_reflns_Friedel_coverage 0.000
_reflns_number_gt 930
_reflns_number_total 3664
_reflns_threshold_expression 'I > 2\s(I)'
_cod_data_source_file jo8b01105_si_002.cif
_cod_data_source_block ckj-sd2-117
_cod_original_cell_volume 2199.8(6)
_cod_original_sg_symbol_H-M 'P 21/n'
_cod_database_code 4035353
_shelx_shelxl_version_number 2014/7
_shelx_space_group_comment
;
The symmetry employed for this shelxl refinement is uniquely defined
by the following loop, which should always be used as a source of
symmetry information in preference to the above space-group names.
They are only intended as comments.
;

loop_
_space_group_symop_operation_xyz
'x, y, z'
'-x+1/2, y+1/2, -z+1/2'
'-x, -y, -z'
'x-1/2, -y-1/2, z-1/2'

loop_
_atom_site_label
_atom_site_type_symbol
_atom_site_fract_x
_atom_site_fract_y
_atom_site_fract_z
_atom_site_U_iso_or_equiv
_atom_site_adp_type
_atom_site_occupancy
_atom_site_site_symmetry_order
_atom_site_calc_flag
_atom_site_refinement_flags_posn
_atom_site_refinement_flags_adp
O30 O 0.6631(7) 0.76962(18) 0.8204(8) 0.065(3) Uani 1 1 d . .
H30 H 0.7199 0.7509 0.8676 0.097 Uiso 1 1 calc R U
N N 0.3706(7) 0.76634(19) 0.5090(8) 0.054(3) Uani 1 1 d . .
O O 0.4696(8) 0.7544(2) 0.9647(8) 0.078(3) Uani 1 1 d . .
C1 C 0.3626(11) 0.8221(2) 0.5276(12) 0.057(4) Uani 1 1 d . .
H1 H 0.2456 0.8304 0.5296 0.069 Uiso 1 1 calc R U
C3 C 0.3863(11) 0.7848(2) 0.7509(11) 0.045(3) Uani 1 1 d . .
H3 H 0.2874 0.7934 0.7985 0.054 Uiso 1 1 calc R U
C4 C 0.3356(9) 0.7453(2) 0.6446(10) 0.048(3) Uani 1 1 d . .
H4 H 0.2171 0.7392 0.6482 0.057 Uiso 1 1 calc R U
C9 C 0.4293(12) 0.8499(3) 0.4070(11) 0.050(4) Uani 1 1 d . .
C5 C 0.4244(10) 0.6965(3) 0.6464(11) 0.053(3) Uani 1 1 d . .
O0AA O 0.4112(10) 0.6886(2) 0.1668(10) 0.106(4) Uani 1 1 d D .
C2 C 0.4324(12) 0.8303(3) 0.6658(11) 0.064(4) Uani 1 1 d . .
H2 H 0.5524 0.8301 0.6604 0.076 Uiso 1 1 calc R U
C22 C 0.4903(10) 0.6168(3) 0.7650(11) 0.057(4) Uani 1 1 d . .
C28 C 0.5159(11) 0.7681(2) 0.8566(11) 0.044(3) Uani 1 1 d . .
C23 C 0.5124(11) 0.5988(3) 0.8963(12) 0.073(4) Uani 1 1 d . .
H23 H 0.4736 0.6170 0.9674 0.088 Uiso 1 1 calc R U
C10 C 0.4005(11) 0.8344(3) 0.2827(12) 0.066(4) Uani 1 1 d . .
H10 H 0.3384 0.8060 0.2687 0.079 Uiso 1 1 calc R U
C7 C 0.5375(9) 0.7472(2) 0.4746(10) 0.055(4) Uani 1 1 d . .
H7A H 0.6253 0.7659 0.5195 0.066 Uiso 1 1 calc R U
H7B H 0.5516 0.7477 0.3783 0.066 Uiso 1 1 calc R U
C21 C 0.4124(11) 0.6638(3) 0.7481(11) 0.065(4) Uani 1 1 d . .
H21 H 0.3442 0.6730 0.8163 0.078 Uiso 1 1 calc R U
C13 C 0.5879(13) 0.9154(3) 0.3194(13) 0.070(4) Uani 1 1 d . .
H13 H 0.6522 0.9433 0.3344 0.084 Uiso 1 1 calc R U
C14 C 0.5297(11) 0.8899(3) 0.4283(12) 0.076(5) Uani 1 1 d . .
H14 H 0.5587 0.8999 0.5156 0.092 Uiso 1 1 calc R U
C6 C 0.5315(11) 0.6942(3) 0.5287(11) 0.061(4) Uani 1 1 d . .
H6A H 0.4852 0.6721 0.4605 0.074 Uiso 1 1 calc R U
H6B H 0.6409 0.6829 0.5561 0.074 Uiso 1 1 calc R U
C11 C 0.4596(12) 0.8589(3) 0.1710(12) 0.073(4) Uani 1 1 d . .
H11 H 0.4363 0.8473 0.0842 0.088 Uiso 1 1 calc R U
C12 C 0.5528(13) 0.9004(3) 0.1927(13) 0.075(5) Uani 1 1 d . .
H12 H 0.5914 0.9179 0.1204 0.090 Uiso 1 1 calc R U
C15 C 0.3876(12) 0.8780(3) 0.7322(11) 0.056(4) Uani 1 1 d . .
C27 C 0.5422(12) 0.5881(3) 0.6584(12) 0.080(5) Uani 1 1 d . .
H27 H 0.5239 0.5982 0.5697 0.096 Uiso 1 1 calc R U
C16 C 0.2217(11) 0.8899(3) 0.7454(11) 0.065(4) Uani 1 1 d . .
H16 H 0.1400 0.8682 0.7150 0.078 Uiso 1 1 calc R U
C25 C 0.6441(15) 0.5266(3) 0.8164(16) 0.097(6) Uani 1 1 d . .
H25 H 0.6940 0.4963 0.8327 0.116 Uiso 1 1 calc R U
C20 C 0.5039(13) 0.9110(3) 0.7789(12) 0.081(5) Uani 1 1 d . .
H20 H 0.6148 0.9034 0.7725 0.098 Uiso 1 1 calc R U
C24 C 0.5912(13) 0.5544(3) 0.9224(14) 0.096(5) Uani 1 1 d . .
H24 H 0.6083 0.5435 1.0104 0.115 Uiso 1 1 calc R U
C18 C 0.294(2) 0.9670(3) 0.8415(15) 0.114(7) Uani 1 1 d . .
H18 H 0.2631 0.9978 0.8717 0.137 Uiso 1 1 calc R U
C26 C 0.6232(15) 0.5435(3) 0.6893(16) 0.097(6) Uani 1 1 d . .
H26 H 0.6637 0.5250 0.6195 0.117 Uiso 1 1 calc R U
C19 C 0.4596(18) 0.9559(3) 0.8363(15) 0.115(7) Uani 1 1 d . .
H19 H 0.5394 0.9776 0.8700 0.139 Uiso 1 1 calc R U
C17 C 0.1789(16) 0.9344(3) 0.8039(13) 0.099(6) Uani 1 1 d . .
H17 H 0.0688 0.9413 0.8168 0.118 Uiso 1 1 calc R U
H0AA H 0.363(13) 0.703(3) 0.229(7) 0.148 Uiso 1 1 d D U
H0AB H 0.416(15) 0.708(3) 0.099(7) 0.148 Uiso 1 1 d D U

loop_
_atom_site_aniso_label
_atom_site_aniso_U_11
_atom_site_aniso_U_22
_atom_site_aniso_U_33
_atom_site_aniso_U_23
_atom_site_aniso_U_13
_atom_site_aniso_U_12
O30 0.060(4) 0.049(3) 0.087(7) 0.009(4) 0.029(5) 0.008(3)
N 0.062(4) 0.032(3) 0.072(7) 0.009(4) 0.046(5) 0.012(3)
O 0.101(5) 0.073(4) 0.065(7) 0.010(4) 0.043(5) -0.009(4)
C1 0.067(6) 0.028(4) 0.081(10) 0.014(5) 0.049(7) 0.009(4)
C3 0.054(5) 0.028(4) 0.056(9) -0.006(5) 0.030(6) -0.001(4)
C4 0.050(5) 0.034(4) 0.061(9) -0.002(5) 0.026(6) 0.006(4)
C9 0.079(7) 0.034(4) 0.041(9) 0.011(5) 0.033(7) 0.017(4)
C5 0.065(6) 0.036(4) 0.060(9) 0.004(5) 0.026(6) 0.000(4)
O0AA 0.130(6) 0.089(5) 0.107(8) 0.022(5) 0.076(7) 0.039(5)
C2 0.088(7) 0.045(5) 0.062(10) 0.014(6) 0.050(8) -0.002(5)
C22 0.076(7) 0.032(4) 0.066(10) 0.003(5) 0.038(7) -0.010(4)
C28 0.063(6) 0.027(4) 0.043(8) 0.002(5) 0.017(6) 0.006(4)
C23 0.098(8) 0.031(4) 0.094(12) 0.007(6) 0.044(8) 0.002(4)
C10 0.068(6) 0.054(5) 0.077(11) 0.014(7) 0.034(8) -0.007(5)
C7 0.054(6) 0.037(4) 0.075(9) 0.001(5) 0.033(7) 0.008(4)
C21 0.085(7) 0.043(4) 0.072(10) 0.022(5) 0.047(7) 0.012(5)
C13 0.098(8) 0.051(5) 0.063(10) 0.017(6) 0.032(8) -0.009(5)
C14 0.091(7) 0.041(4) 0.101(12) 0.014(6) 0.054(8) -0.009(5)
C6 0.081(6) 0.039(4) 0.067(9) -0.005(5) 0.040(7) 0.006(4)
C11 0.098(8) 0.057(5) 0.067(10) 0.007(6) 0.042(8) -0.003(5)
C12 0.098(8) 0.053(6) 0.080(12) 0.028(7) 0.050(9) 0.005(5)
C15 0.093(7) 0.032(4) 0.045(9) -0.001(5) 0.019(7) -0.017(4)
C27 0.128(9) 0.040(5) 0.075(11) 0.007(6) 0.045(9) -0.004(5)
C16 0.075(6) 0.048(5) 0.073(10) -0.006(6) 0.026(7) 0.013(5)
C25 0.123(10) 0.052(6) 0.120(15) 0.008(8) 0.053(11) 0.002(6)
C20 0.111(9) 0.061(6) 0.075(11) -0.011(6) 0.038(9) -0.015(6)
C24 0.114(9) 0.049(5) 0.129(14) 0.012(7) 0.050(10) -0.008(6)
C18 0.206(15) 0.042(6) 0.099(14) 0.004(7) 0.080(13) -0.005(8)
C26 0.123(10) 0.046(6) 0.128(16) 0.001(7) 0.066(11) 0.006(6)
C19 0.175(13) 0.053(6) 0.124(16) -0.025(7) 0.066(12) -0.043(7)
C17 0.155(11) 0.049(5) 0.098(13) 0.003(6) 0.077(11) 0.026(6)

loop_
_atom_type_symbol
_atom_type_description
_atom_type_scat_dispersion_real
_atom_type_scat_dispersion_imag
_atom_type_scat_source
C C 0.0033 0.0016 'International Tables Vol C Tables 4.2.6.8 and 6.1.1.4'
H H 0.0000 0.0000 'International Tables Vol C Tables 4.2.6.8 and 6.1.1.4'
N N 0.0061 0.0033 'International Tables Vol C Tables 4.2.6.8 and 6.1.1.4'
O O 0.0106 0.0060 'International Tables Vol C Tables 4.2.6.8 and 6.1.1.4'

loop_
_geom_angle_atom_site_label_1
_geom_angle_atom_site_label_2
_geom_angle_atom_site_label_3
_geom_angle
C28 O30 H30 109.5
C4 N C7 106.2(6)
C4 N C1 105.0(6)
C7 N C1 114.4(5)
C2 C1 N 104.3(8)
C2 C1 C9 121.0(8)
N C1 C9 112.1(6)
C2 C1 H1 106.2
N C1 H1 106.2
C9 C1 H1 106.2
C28 C3 C4 114.7(6)
C28 C3 C2 115.9(8)
C4 C3 C2 104.1(8)
C28 C3 H3 107.2
C4 C3 H3 107.2
C2 C3 H3 107.2
N C4 C5 103.6(5)
N C4 C3 107.0(6)
C5 C4 C3 119.2(9)
N C4 H4 108.9
C5 C4 H4 108.9
C3 C4 H4 108.9
C10 C9 C14 118.6(8)
C10 C9 C1 121.4(8)
C14 C9 C1 119.9(10)
C21 C5 C6 128.5(7)
C21 C5 C4 122.4(6)
C6 C5 C4 108.9(7)
H0AA O0AA H0AB 109(3)
C1 C2 C15 116.6(9)
C1 C2 C3 107.0(8)
C15 C2 C3 112.1(6)
C1 C2 H2 106.9
C15 C2 H2 106.9
C3 C2 H2 106.9
C27 C22 C23 118.8(8)
C27 C22 C21 123.8(10)
C23 C22 C21 117.4(7)
O C28 O30 126.6(11)
O C28 C3 118.0(7)
O30 C28 C3 115.4(8)
C24 C23 C22 121.3(9)
C24 C23 H23 119.4
C22 C23 H23 119.4
C9 C10 C11 122.7(9)
C9 C10 H10 118.6
C11 C10 H10 118.6
N C7 C6 101.6(5)
N C7 H7A 111.4
C6 C7 H7A 111.4
N C7 H7B 111.4
C6 C7 H7B 111.4
H7A C7 H7B 109.3
C5 C21 C22 128.9(6)
C5 C21 H21 115.6
C22 C21 H21 115.6
C12 C13 C14 121.1(10)
C12 C13 H13 119.5
C14 C13 H13 119.5
C9 C14 C13 119.8(12)
C9 C14 H14 120.1
C13 C14 H14 120.1
C5 C6 C7 105.3(5)
C5 C6 H6A 110.7
C7 C6 H6A 110.7
C5 C6 H6B 110.7
C7 C6 H6B 110.7
H6A C6 H6B 108.8
C12 C11 C10 118.2(11)
C12 C11 H11 120.9
C10 C11 H11 120.9
C13 C12 C11 119.4(9)
C13 C12 H12 120.3
C11 C12 H12 120.3
C20 C15 C16 118.0(8)
C20 C15 C2 122.4(8)
C16 C15 C2 119.6(9)
C22 C27 C26 118.0(11)
C22 C27 H27 121.0
C26 C27 H27 121.0
C17 C16 C15 120.0(10)
C17 C16 H16 120.0
C15 C16 H16 120.0
C26 C25 C24 119.9(11)
C26 C25 H25 120.1
C24 C25 H25 120.1
C15 C20 C19 121.5(10)
C15 C20 H20 119.2
C19 C20 H20 119.2
C25 C24 C23 119.4(13)
C25 C24 H24 120.3
C23 C24 H24 120.3
C17 C18 C19 121.2(10)
C17 C18 H18 119.4
C19 C18 H18 119.4
C25 C26 C27 122.4(10)
C25 C26 H26 118.8
C27 C26 H26 118.8
C18 C19 C20 118.3(12)
C18 C19 H19 120.8
C20 C19 H19 120.8
C18 C17 C16 120.6(10)
C18 C17 H17 119.7
C16 C17 H17 119.7

loop_
_geom_bond_atom_site_label_1
_geom_bond_atom_site_label_2
_geom_bond_distance
O30 C28 1.266(8)
O30 H30 0.8200
N C4 1.504(10)
N C7 1.509(7)
N C1 1.529(8)
O C28 1.215(10)
C1 C2 1.481(16)
C1 C9 1.538(10)
C1 H1 0.9800
C3 C28 1.525(14)
C3 C4 1.552(12)
C3 C2 1.555(10)
C3 H3 0.9800
C4 C5 1.510(9)
C4 H4 0.9800
C9 C10 1.317(15)
C9 C14 1.371(12)
C5 C21 1.356(11)
C5 C6 1.491(9)
O0AA H0AA 0.850(10)
O0AA H0AB 0.853(10)
C2 C15 1.507(10)
C2 H2 0.9800
C22 C27 1.398(11)
C22 C23 1.399(15)
C22 C21 1.432(10)
C23 C24 1.387(12)
C23 H23 0.9300
C10 C11 1.400(12)
C10 H10 0.9300
C7 C6 1.539(9)
C7 H7A 0.9700
C7 H7B 0.9700
C21 H21 0.9300
C13 C12 1.344(16)
C13 C14 1.387(12)
C13 H13 0.9300
C14 H14 0.9300
C6 H6A 0.9700
C6 H6B 0.9700
C11 C12 1.371(13)
C11 H11 0.9300
C12 H12 0.9300
C15 C20 1.371(13)
C15 C16 1.401(11)
C27 C26 1.409(13)
C27 H27 0.9300
C16 C17 1.392(11)
C16 H16 0.9300
C25 C26 1.349(19)
C25 C24 1.382(14)
C25 H25 0.9300
C20 C19 1.403(12)
C20 H20 0.9300
C24 H24 0.9300
C18 C17 1.335(17)
C18 C19 1.380(17)
C18 H18 0.9300
C26 H26 0.9300
C19 H19 0.9300
C17 H17 0.9300
